data_4511039
loop_
_publ_author_name
'Yang, Jin'
'Ma, Jian-Fang'
'Liu, Ying-Ying'
'Ma, Ji-Cheng'
'Batten, Stuart R.'

_publ_section_title
;
 A Series of Lead(II) Complexes with \p&#x2212;\p Stackings: Structural
 Diversities by Varying the Ligands
;
_journal_issue 4
_journal_name_full 'Crystal Growth &amp; Design'
_journal_page_first 1894
_journal_paper_doi 10.1021/cg801085d
_journal_volume 9
_journal_year 2009
_chemical_formula_moiety 'C22 H12 N4 O4 Pb, O'
_chemical_formula_sum 'C22 H14 N4 O5 Pb'
_chemical_formula_weight 621.56
_chemical_name_systematic
;
 ?
;
_space_group_IT_number 2
_symmetry_cell_setting triclinic
_symmetry_space_group_name_Hall '-P 1'
_symmetry_space_group_name_H-M 'P -1'
_atom_sites_solution_hydrogens geom
_atom_sites_solution_primary direct
_atom_sites_solution_secondary difmap
_audit_creation_method SHELXL-97
_cell_angle_alpha 113.17(3)
_cell_angle_beta 96.48(3)
_cell_angle_gamma 92.11(3)
_cell_formula_units_Z 2
_cell_length_a 7.2740(15)
_cell_length_b 12.231(2)
_cell_length_c 12.714(3)
_cell_measurement_reflns_used 9294
_cell_measurement_temperature 293(2)
_cell_measurement_theta_max 27.48
_cell_measurement_theta_min 2.99
_cell_volume 1029.2(4)
_computing_cell_refinement PROCESS-AUTO
_computing_data_collection 'PROCESS-AUTO (Rigaku, 1998)'
_computing_data_reduction PROCESS-AUTO
_computing_molecular_graphics 'SHELXTL-PLUS (Sheldrick, 1990)'
_computing_publication_material SHELXL-97
_computing_structure_refinement 'SHELXL-97 (Sheldrick, 1997)'
_computing_structure_solution 'SHELXS-97 (Sheldrick, 1997)'
_diffrn_ambient_temperature 293(2)
_diffrn_detector_area_resol_mean 10.0
_diffrn_measured_fraction_theta_full 0.996
_diffrn_measured_fraction_theta_max 0.987
_diffrn_measurement_device_type 'Rigaku R-AXIS RAPID'
_diffrn_measurement_method '\w scan'
_diffrn_radiation_monochromator graphite
_diffrn_radiation_source 'rotorating anode'
_diffrn_radiation_type MoK\a
_diffrn_radiation_wavelength 0.71073
_diffrn_reflns_av_R_equivalents 0.0326
_diffrn_reflns_av_sigmaI/netI 0.0441
_diffrn_reflns_limit_h_max 9
_diffrn_reflns_limit_h_min -9
_diffrn_reflns_limit_k_max 15
_diffrn_reflns_limit_k_min -15
_diffrn_reflns_limit_l_max 16
_diffrn_reflns_limit_l_min -16
_diffrn_reflns_number 10079
_diffrn_reflns_theta_full 25.00
_diffrn_reflns_theta_max 27.48
_diffrn_reflns_theta_min 2.99
_diffrn_standards_decay_% none
_diffrn_standards_interval_count none
_diffrn_standards_number none
_exptl_absorpt_coefficient_mu 8.240
_exptl_absorpt_correction_type multi-scan
_exptl_absorpt_process_details 'ABSCOR (Higashi, 1995)'
_exptl_crystal_colour 'pale yellow'
_exptl_crystal_density_diffrn 2.006
_exptl_crystal_density_method 'not measured'
_exptl_crystal_description block
_exptl_crystal_F_000 592
_exptl_crystal_size_max 0.462
_exptl_crystal_size_mid 0.196
_exptl_crystal_size_min 0.188
_refine_diff_density_max 1.790
_refine_diff_density_min -1.607
_refine_diff_density_rms 0.141
_refine_ls_extinction_method none
_refine_ls_goodness_of_fit_ref 1.046
_refine_ls_hydrogen_treatment constr
_refine_ls_matrix_type full
_refine_ls_number_parameters 289
_refine_ls_number_reflns 4661
_refine_ls_number_restraints 0
_refine_ls_restrained_S_all 1.046
_refine_ls_R_factor_all 0.0342
_refine_ls_R_factor_gt 0.0307
_refine_ls_shift/su_max 0.002
_refine_ls_shift/su_mean 0.000
_refine_ls_structure_factor_coef Fsqd
_refine_ls_weighting_details 'calc w=1/[\s^2^(Fo^2^)+(0.0370P)^2^+1.0882P] where P=(Fo^2^+2Fc^2^)/3'
_refine_ls_weighting_scheme calc
_refine_ls_wR_factor_gt 0.0711
_refine_ls_wR_factor_ref 0.0729
_reflns_number_gt 4309
_reflns_number_total 4661
_reflns_threshold_expression >2sigma(I)
_cod_data_source_file cg801085d_si_002.cif
_cod_data_source_block compound6
_cod_depositor_comments
;
The following automatic conversions were performed:

'_symmetry_cell_setting' value 'Triclinic' changed to 'triclinic'
according to
/usr/data/users/saulius/automatic-downloads/retrospective/ACS/lib/dictionaries/cif_core.dic
dictionary named 'cif_core.dic' version 2.4.2 from 2011-04-26.

Automatic conversion script
Id: cif_fix_values 2281 2013-09-26 08:29:07Z andrius 
;
_cod_original_cell_volume 1029.1(4)
_cod_original_sg_symbol_Hall '-p 1'
_cod_database_code 4511039

loop_
_symmetry_equiv_pos_as_xyz
'x, y, z'
'-x, -y, -z'

loop_
_atom_site_label
_atom_site_type_symbol
_atom_site_fract_x
_atom_site_fract_y
_atom_site_fract_z
_atom_site_U_iso_or_equiv
_atom_site_adp_type
_atom_site_occupancy
_atom_site_symmetry_multiplicity
_atom_site_calc_flag
_atom_site_refinement_flags
C1 C 1.7688(10) 0.2190(5) 0.1254(5) 0.0566(16) Uani 1 1 d .
H1 H 1.7650 0.1811 0.1759 0.068 Uiso 1 1 calc R
C2 C 1.7926(12) 0.1505(5) 0.0104(6) 0.072(2) Uani 1 1 d .
H2 H 1.8038 0.0689 -0.0145 0.086 Uiso 1 1 calc R
C3 C 1.7989(10) 0.2052(5) -0.0635(5) 0.0570(15) Uani 1 1 d .
H3 H 1.8172 0.1617 -0.1395 0.068 Uiso 1 1 calc R
C4 C 1.7779(7) 0.3263(4) -0.0251(4) 0.0384(11) Uani 1 1 d .
C5 C 1.7526(6) 0.3893(4) 0.0908(4) 0.0353(10) Uani 1 1 d .
C6 C 1.7304(6) 0.5166(4) 0.1337(4) 0.0332(10) Uani 1 1 d .
C7 C 1.6845(8) 0.6895(5) 0.2856(5) 0.0472(13) Uani 1 1 d .
H7 H 1.6668 0.7288 0.3624 0.057 Uiso 1 1 calc R
C8 C 1.6896(8) 0.7543(5) 0.2187(6) 0.0521(14) Uani 1 1 d .
H8 H 1.6750 0.8356 0.2505 0.063 Uiso 1 1 calc R
C9 C 1.7158(8) 0.6998(5) 0.1060(5) 0.0466(13) Uani 1 1 d .
H9 H 1.7199 0.7432 0.0603 0.056 Uiso 1 1 calc R
C10 C 1.7363(6) 0.5772(4) 0.0603(4) 0.0351(10) Uani 1 1 d .
C11 C 1.7618(6) 0.5121(5) -0.0592(4) 0.0363(10) Uani 1 1 d .
C12 C 1.7793(7) 0.3892(5) -0.1014(4) 0.0380(11) Uani 1 1 d .
C13 C 1.7986(8) 0.3859(5) -0.2796(5) 0.0487(13) Uani 1 1 d .
H13 H 1.8084 0.3453 -0.3576 0.058 Uiso 1 1 calc R
C14 C 1.7846(8) 0.5081(6) -0.2370(5) 0.0512(14) Uani 1 1 d .
H14 H 1.7890 0.5465 -0.2870 0.061 Uiso 1 1 calc R
C15 C 1.4253(6) 0.2967(4) 0.4068(4) 0.0306(9) Uani 1 1 d .
C16 C 1.3138(6) 0.1850(4) 0.3959(4) 0.0297(9) Uani 1 1 d .
C17 C 1.4134(7) 0.0883(4) 0.3898(5) 0.0421(12) Uani 1 1 d .
H17 H 1.5417 0.0948 0.3919 0.050 Uiso 1 1 calc R
C18 C 1.3249(8) -0.0164(4) 0.3805(5) 0.0479(13) Uani 1 1 d .
H18 H 1.3931 -0.0805 0.3761 0.057 Uiso 1 1 calc R
C19 C 1.1364(8) -0.0272(4) 0.3778(5) 0.0464(13) Uani 1 1 d .
H19 H 1.0769 -0.0986 0.3714 0.056 Uiso 1 1 calc R
C20 C 1.0334(7) 0.0684(4) 0.3846(5) 0.0408(11) Uani 1 1 d .
H20 H 0.9052 0.0606 0.3822 0.049 Uiso 1 1 calc R
C21 C 1.1220(6) 0.1759(4) 0.3950(4) 0.0296(9) Uani 1 1 d .
C22 C 1.0073(6) 0.2771(4) 0.4021(4) 0.0300(9) Uani 1 1 d .
N1 N 1.7515(6) 0.3348(4) 0.1648(4) 0.0426(10) Uani 1 1 d .
N2 N 1.7040(6) 0.5729(4) 0.2451(4) 0.0388(9) Uani 1 1 d .
N3 N 1.7652(6) 0.5722(4) -0.1283(4) 0.0466(10) Uani 1 1 d .
N4 N 1.7985(6) 0.3252(4) -0.2141(4) 0.0483(11) Uani 1 1 d .
O1 O 1.4581(4) 0.3025(3) 0.3141(3) 0.0389(8) Uani 1 1 d .
O2 O 1.4919(4) 0.3711(3) 0.5050(3) 0.0381(8) Uani 1 1 d .
O1W O 1.2592(12) 0.1584(6) 0.0963(6) 0.121(3) Uani 1 1 d .
O3 O 1.0859(4) 0.3734(3) 0.4083(3) 0.0393(8) Uani 1 1 d .
O4 O 0.8356(5) 0.2617(3) 0.4004(4) 0.0569(11) Uani 1 1 d .
Pb1 Pb 1.72602(2) 0.447286(13) 0.386987(14) 0.02949(7) Uani 1 1 d .

loop_
_atom_site_aniso_label
_atom_site_aniso_U_11
_atom_site_aniso_U_22
_atom_site_aniso_U_33
_atom_site_aniso_U_23
_atom_site_aniso_U_13
_atom_site_aniso_U_12
C1 0.095(5) 0.038(3) 0.041(3) 0.019(2) 0.013(3) 0.011(3)
C2 0.130(7) 0.042(3) 0.045(4) 0.017(3) 0.014(4) 0.023(4)
C3 0.088(4) 0.048(3) 0.030(3) 0.009(2) 0.012(3) 0.012(3)
C4 0.044(3) 0.039(2) 0.031(3) 0.013(2) 0.006(2) 0.003(2)
C5 0.035(2) 0.040(2) 0.033(3) 0.017(2) 0.0072(19) 0.0025(19)
C6 0.028(2) 0.042(2) 0.032(2) 0.017(2) 0.0055(18) 0.0043(19)
C7 0.060(3) 0.042(3) 0.038(3) 0.012(2) 0.014(2) 0.009(2)
C8 0.060(3) 0.039(3) 0.056(4) 0.016(3) 0.016(3) 0.009(2)
C9 0.053(3) 0.044(3) 0.054(3) 0.028(3) 0.016(3) 0.011(2)
C10 0.032(2) 0.043(2) 0.033(3) 0.019(2) 0.0035(18) 0.0021(19)
C11 0.030(2) 0.049(3) 0.033(3) 0.020(2) 0.0028(18) 0.002(2)
C12 0.035(2) 0.050(3) 0.030(3) 0.016(2) 0.0049(19) 0.003(2)
C13 0.048(3) 0.066(4) 0.030(3) 0.016(3) 0.006(2) 0.003(3)
C14 0.047(3) 0.076(4) 0.043(3) 0.037(3) 0.008(2) 0.006(3)
C15 0.0219(19) 0.032(2) 0.041(3) 0.016(2) 0.0079(17) 0.0066(16)
C16 0.030(2) 0.030(2) 0.027(2) 0.0095(18) 0.0057(17) 0.0037(17)
C17 0.032(2) 0.042(3) 0.055(3) 0.021(2) 0.010(2) 0.012(2)
C18 0.053(3) 0.033(2) 0.058(4) 0.018(2) 0.008(3) 0.017(2)
C19 0.056(3) 0.028(2) 0.059(4) 0.020(2) 0.018(3) 0.002(2)
C20 0.034(2) 0.042(2) 0.053(3) 0.024(2) 0.014(2) 0.003(2)
C21 0.031(2) 0.029(2) 0.028(2) 0.0098(18) 0.0068(17) 0.0050(17)
C22 0.0261(19) 0.032(2) 0.031(2) 0.0116(18) 0.0049(17) 0.0030(17)
N1 0.057(3) 0.039(2) 0.034(2) 0.0146(18) 0.0099(19) 0.0045(19)
N2 0.048(2) 0.038(2) 0.031(2) 0.0128(17) 0.0094(18) 0.0078(18)
N3 0.045(2) 0.060(3) 0.045(3) 0.032(2) 0.010(2) 0.006(2)
N4 0.050(3) 0.059(3) 0.032(2) 0.013(2) 0.0083(19) 0.007(2)
O1 0.0347(16) 0.0471(19) 0.0359(19) 0.0186(16) 0.0043(14) -0.0044(14)
O2 0.0350(16) 0.0357(16) 0.039(2) 0.0094(15) 0.0069(14) 0.0027(14)
O1W 0.176(7) 0.079(4) 0.084(5) 0.020(4) -0.028(5) -0.019(4)
O3 0.0320(16) 0.0357(16) 0.051(2) 0.0183(16) 0.0063(15) 0.0063(13)
O4 0.0277(17) 0.055(2) 0.102(4) 0.043(2) 0.0201(19) 0.0114(16)
Pb1 0.02734(10) 0.03187(10) 0.03081(11) 0.01343(7) 0.00674(6) 0.00346(6)

loop_
_atom_type_symbol
_atom_type_description
_atom_type_scat_dispersion_real
_atom_type_scat_dispersion_imag
_atom_type_scat_source
C C 0.0033 0.0016 'International Tables Vol C Tables 4.2.6.8 and 6.1.1.4'
H H 0.0000 0.0000 'International Tables Vol C Tables 4.2.6.8 and 6.1.1.4'
N N 0.0061 0.0033 'International Tables Vol C Tables 4.2.6.8 and 6.1.1.4'
O O 0.0106 0.0060 'International Tables Vol C Tables 4.2.6.8 and 6.1.1.4'
Pb Pb -3.3944 10.1111 'International Tables Vol C Tables 4.2.6.8 and 6.1.1.4'

loop_
_geom_angle_atom_site_label_1
_geom_angle_atom_site_label_2
_geom_angle_atom_site_label_3
_geom_angle
_geom_angle_site_symmetry_1
_geom_angle_site_symmetry_3
N1 C1 C2 122.8(6) . .
N1 C1 H1 118.6 . .
C2 C1 H1 118.6 . .
C3 C2 C1 118.9(5) . .
C3 C2 H2 120.6 . .
C1 C2 H2 120.6 . .
C2 C3 C4 119.6(5) . .
C2 C3 H3 120.2 . .
C4 C3 H3 120.2 . .
C3 C4 C5 118.5(5) . .
C3 C4 C12 122.0(5) . .
C5 C4 C12 119.5(4) . .
N1 C5 C4 121.5(4) . .
N1 C5 C6 118.7(4) . .
C4 C5 C6 119.8(5) . .
N2 C6 C10 121.9(5) . .
N2 C6 C5 117.7(4) . .
C10 C6 C5 120.4(4) . .
N2 C7 C8 122.8(5) . .
N2 C7 H7 118.6 . .
C8 C7 H7 118.6 . .
C9 C8 C7 120.2(5) . .
C9 C8 H8 119.9 . .
C7 C8 H8 119.9 . .
C8 C9 C10 118.7(5) . .
C8 C9 H9 120.7 . .
C10 C9 H9 120.7 . .
C9 C10 C6 118.1(5) . .
C9 C10 C11 122.2(5) . .
C6 C10 C11 119.7(5) . .
N3 C11 C12 121.3(5) . .
N3 C11 C10 118.6(5) . .
C12 C11 C10 120.1(5) . .
N4 C12 C11 121.3(5) . .
N4 C12 C4 118.2(5) . .
C11 C12 C4 120.5(4) . .
N4 C13 C14 122.6(5) . .
N4 C13 H13 118.7 . .
C14 C13 H13 118.7 . .
N3 C14 C13 122.7(6) . .
N3 C14 H14 118.6 . .
C13 C14 H14 118.6 . .
O2 C15 O1 124.2(4) . .
O2 C15 C16 119.0(4) . .
O1 C15 C16 116.5(4) . .
C17 C16 C21 119.5(4) . .
C17 C16 C15 116.5(4) . .
C21 C16 C15 123.9(4) . .
C18 C17 C16 120.8(4) . .
C18 C17 H17 119.6 . .
C16 C17 H17 119.6 . .
C19 C18 C17 120.3(4) . .
C19 C18 H18 119.9 . .
C17 C18 H18 119.9 . .
C18 C19 C20 120.2(4) . .
C18 C19 H19 119.9 . .
C20 C19 H19 119.9 . .
C19 C20 C21 120.2(4) . .
C19 C20 H20 119.9 . .
C21 C20 H20 119.9 . .
C16 C21 C20 119.1(4) . .
C16 C21 C22 122.1(4) . .
C20 C21 C22 118.9(4) . .
O4 C22 O3 122.7(4) . .
O4 C22 C21 118.2(4) . .
O3 C22 C21 119.2(4) . .
C1 N1 C5 118.6(5) . .
C1 N1 Pb1 117.5(4) . .
C5 N1 Pb1 123.9(3) . .
C7 N2 C6 118.3(5) . .
C7 N2 Pb1 122.3(4) . .
C6 N2 Pb1 119.1(3) . .
C14 N3 C11 116.1(5) . .
C13 N4 C12 115.9(5) . .
C15 O1 Pb1 99.7(3) . .
C15 O2 Pb1 84.1(3) . .
C22 O4 Pb1 102.0(3) . 1_455
O1 Pb1 O4 74.52(12) . 1_655
O1 Pb1 N1 76.12(13) . .
O4 Pb1 N1 84.22(15) 1_655 .
O1 Pb1 O2 50.19(11) . .
O4 Pb1 O2 71.32(11) 1_655 .
N1 Pb1 O2 124.78(12) . .
O1 Pb1 N2 105.03(12) . .
O4 Pb1 N2 142.67(14) 1_655 .
N1 Pb1 N2 60.29(13) . .
O2 Pb1 N2 137.53(11) . .

loop_
_geom_bond_atom_site_label_1
_geom_bond_atom_site_label_2
_geom_bond_distance
_geom_bond_site_symmetry_2
C1 N1 1.320(7) .
C1 C2 1.404(9) .
C1 H1 0.9300 .
C2 C3 1.354(9) .
C2 H2 0.9300 .
C3 C4 1.386(7) .
C3 H3 0.9300 .
C4 C5 1.406(7) .
C4 C12 1.456(7) .
C5 N1 1.351(7) .
C5 C6 1.455(7) .
C6 N2 1.349(6) .
C6 C10 1.405(7) .
C7 N2 1.332(6) .
C7 C8 1.374(8) .
C7 H7 0.9300 .
C8 C9 1.361(8) .
C8 H8 0.9300 .
C9 C10 1.399(7) .
C9 H9 0.9300 .
C10 C11 1.448(7) .
C11 N3 1.351(7) .
C11 C12 1.400(7) .
C12 N4 1.362(7) .
C13 N4 1.317(8) .
C13 C14 1.387(9) .
C13 H13 0.9300 .
C14 N3 1.320(8) .
C14 H14 0.9300 .
C15 O2 1.249(6) .
C15 O1 1.256(6) .
C15 C16 1.513(6) .
C16 C17 1.391(6) .
C16 C21 1.394(6) .
C17 C18 1.368(7) .
C17 H17 0.9300 .
C18 C19 1.367(8) .
C18 H18 0.9300 .
C19 C20 1.391(7) .
C19 H19 0.9300 .
C20 C21 1.394(6) .
C20 H20 0.9300 .
C21 C22 1.497(6) .
C22 O4 1.253(5) .
C22 O3 1.260(5) .
N1 Pb1 2.643(4) .
N2 Pb1 2.788(4) .
O1 Pb1 2.416(3) .
O2 Pb1 2.753(4) .
O4 Pb1 2.495(4) 1_455
Pb1 O4 2.495(4) 1_655
